data_1565573
loop_
_publ_author_name
'Timmermann, Christopher'
'Thiem, Paula'
'Wanitschke, Dominik'
'H\"uttenschmidt, Mareike'
'Romischke, Johanna'
'Villinger, Alexander'
'Seidel, Wolfram W.'

_publ_section_title
;
 Migratory insertion of isocyanide into a ketenyl-tungsten bond as key
 step in cyclization reactions.
;
_journal_issue 1
_journal_name_full 'Chemical science'
_journal_page_first 123
_journal_page_last 132
_journal_paper_doi 10.1039/d1sc06149f
_journal_volume 13
_journal_year 2021
_chemical_formula_moiety 'C19 H23 B N6 O3 W'
_chemical_formula_sum 'C19 H23 B N6 O3 W'
_chemical_formula_weight 578.09
_chemical_name_systematic '[Di(carbonyl)-hydridotris(3,5-dimethylpyrazolyl)borato-\h1-ketenyl-tungsten(II)]'
_chemical_properties_physical Heat-sensitive,Light-sensitive
_space_group_crystal_system triclinic
_space_group_IT_number 2
_space_group_name_Hall '-P 1'
_space_group_name_H-M_alt 'P -1'
_atom_sites_solution_hydrogens mixed
_audit_creation_method SHELXL-2013
_audit_update_record
;
2021-02-04 deposited with the CCDC.	2021-11-22 downloaded from the CCDC.
;
_cell_angle_alpha 64.197(3)
_cell_angle_beta 72.129(3)
_cell_angle_gamma 88.960(3)
_cell_formula_units_Z 2
_cell_length_a 9.7834(6)
_cell_length_b 11.1730(7)
_cell_length_c 11.3156(7)
_cell_measurement_reflns_used 9821
_cell_measurement_temperature 123(2)
_cell_measurement_theta_max 32.56
_cell_measurement_theta_min 2.78
_cell_volume 1050.19(12)
_computing_cell_refinement 'Bruker Apex V7.51A'
_computing_data_collection 'Bruker Apex V7.51A'
_computing_data_reduction 'Bruker SAINT'
_computing_molecular_graphics 'ORTEP-3v2.01 (Farrugia, 1997)'
_computing_publication_material SHELXL-2013
_computing_structure_refinement 'SHELXL-2013 (Sheldrick, 2013)'
_computing_structure_solution 'SHELXS-2013 (Sheldrick, 2013)'
_diffrn_ambient_temperature 123(2)
_diffrn_measured_fraction_theta_full 0.999
_diffrn_measured_fraction_theta_max 0.997
_diffrn_measurement_device_type 'Bruker Apex Kappa-II-CCD-diffractometer'
_diffrn_measurement_method 'phi and omega scans'
_diffrn_radiation_monochromator graphite
_diffrn_radiation_source 'sealed tube'
_diffrn_radiation_type MoK\a
_diffrn_radiation_wavelength 0.71073
_diffrn_reflns_av_R_equivalents 0.0427
_diffrn_reflns_av_unetI/netI 0.0312
_diffrn_reflns_Laue_measured_fraction_full 0.999
_diffrn_reflns_Laue_measured_fraction_max 0.997
_diffrn_reflns_limit_h_max 14
_diffrn_reflns_limit_h_min -14
_diffrn_reflns_limit_k_max 16
_diffrn_reflns_limit_k_min -16
_diffrn_reflns_limit_l_max 14
_diffrn_reflns_limit_l_min -17
_diffrn_reflns_number 35050
_diffrn_reflns_point_group_measured_fraction_full 0.999
_diffrn_reflns_point_group_measured_fraction_max 0.997
_diffrn_reflns_theta_full 25.242
_diffrn_reflns_theta_max 32.500
_diffrn_reflns_theta_min 2.207
_exptl_absorpt_coefficient_mu 5.533
_exptl_absorpt_correction_T_max 0.7464
_exptl_absorpt_correction_T_min 0.5119
_exptl_absorpt_correction_type multi-scan
_exptl_absorpt_process_details '(SADABS; Sheldrick, 2004)'
_exptl_crystal_colour green
_exptl_crystal_density_diffrn 1.828
_exptl_crystal_description block
_exptl_crystal_F_000 564
_exptl_crystal_recrystallization_method 'Re-crystallisation from solvent: dochloromethane/n-pentane'
_exptl_crystal_size_max 0.150
_exptl_crystal_size_mid 0.090
_exptl_crystal_size_min 0.060
_refine_diff_density_max 3.946
_refine_diff_density_min -0.700
_refine_diff_density_rms 0.126
_refine_ls_extinction_method none
_refine_ls_goodness_of_fit_ref 1.074
_refine_ls_hydrogen_treatment mixed
_refine_ls_matrix_type full
_refine_ls_number_parameters 282
_refine_ls_number_reflns 7562
_refine_ls_number_restraints 1
_refine_ls_restrained_S_all 1.074
_refine_ls_R_factor_all 0.0247
_refine_ls_R_factor_gt 0.0224
_refine_ls_shift/su_max 0.003
_refine_ls_shift/su_mean 0.000
_refine_ls_structure_factor_coef Fsqd
_refine_ls_weighting_details 'w=1/[\s^2^(Fo^2^)+(0.0241P)^2^+0.8428P] where P=(Fo^2^+2Fc^2^)/3'
_refine_ls_weighting_scheme calc
_refine_ls_wR_factor_gt 0.0551
_refine_ls_wR_factor_ref 0.0564
_reflns_Friedel_coverage 0.000
_reflns_number_gt 7093
_reflns_number_total 7562
_reflns_threshold_expression 'I > 2\s(I)'
_cod_data_source_file d1sc06149f2.cif
_cod_data_source_block is_ct10532
_cod_depositor_comments 'Adding full bibliography for 1565569--1565576.cif.'
_cod_database_code 1565573
_shelx_space_group_comment
;
The symmetry employed for this shelxl refinement is uniquely defined
by the following loop, which should always be used as a source of
symmetry information in preference to the above space-group names.
They are only intended as comments.
;
_shelx_estimated_absorpt_t_min 0.491
_shelx_estimated_absorpt_t_max 0.732
_shelxl_version_number 2013-4

loop_
_space_group_symop_operation_xyz
'x, y, z'
'-x, -y, -z'

loop_
_atom_site_label
_atom_site_type_symbol
_atom_site_fract_x
_atom_site_fract_y
_atom_site_fract_z
_atom_site_U_iso_or_equiv
_atom_site_adp_type
_atom_site_occupancy
_atom_site_site_symmetry_order
_atom_site_calc_flag
_atom_site_refinement_flags_posn
_atom_site_refinement_flags_adp
_atom_site_refinement_flags_occupancy
_atom_site_disorder_assembly
_atom_site_disorder_group
W1 W 0.77676(2) 0.73778(2) 0.07561(2) 0.01682(3) Uani 1 1 d . . . . .
B1 B 0.6486(3) 0.8321(2) 0.3241(3) 0.0198(4) Uani 1 1 d . . . . .
H1B H 0.6082 0.8594 0.3998 0.024 Uiso 1 1 calc R U . . .
N1 N 0.7088(2) 0.93027(18) 0.0659(2) 0.0189(3) Uani 1 1 d . . . . .
N2 N 0.6694(2) 0.95109(19) 0.1822(2) 0.0205(3) Uani 1 1 d . . . . .
N3 N 0.5734(2) 0.66557(17) 0.24857(19) 0.0170(3) Uani 1 1 d . . . . .
N4 N 0.5413(2) 0.71857(18) 0.34233(19) 0.0172(3) Uani 1 1 d . . . . .
N5 N 0.8548(2) 0.71721(19) 0.2476(2) 0.0195(3) Uani 1 1 d . . . . .
N6 N 0.7936(2) 0.77878(19) 0.3291(2) 0.0200(3) Uani 1 1 d . . . . .
O1 O 1.0202(3) 0.7606(3) -0.2429(2) 0.0485(6) Uani 1 1 d . . . . .
O2 O 0.8158(3) 0.4614(2) 0.0694(2) 0.0398(5) Uani 1 1 d . . . . .
O3 O 0.6610(3) 0.7191(2) -0.1443(2) 0.0398(5) Uani 1 1 d . . . . .
C1 C 0.9796(3) 0.8346(3) -0.0588(3) 0.0297(5) Uani 1 1 d D . . . .
C2 C 1.0006(3) 0.7950(3) -0.1552(3) 0.0343(6) Uani 1 1 d . . . . .
C3 C 0.8063(3) 0.5606(3) 0.0791(3) 0.0269(5) Uani 1 1 d . . . . .
C4 C 0.7002(3) 0.7329(3) -0.0630(3) 0.0268(5) Uani 1 1 d . . . . .
C5 C 0.6966(3) 1.0439(2) -0.0393(3) 0.0245(4) Uani 1 1 d . . . . .
C6 C 0.6520(3) 1.1381(2) 0.0099(3) 0.0302(5) Uani 1 1 d . . . . .
H6 H 0.6360 1.2271 -0.0426 0.036 Uiso 1 1 calc R U . . .
C7 C 0.6357(3) 1.0766(2) 0.1496(3) 0.0271(5) Uani 1 1 d . . . . .
C8 C 0.7261(3) 1.0595(3) -0.1827(3) 0.0319(5) Uani 1 1 d . . . . .
H8A H 0.8253 1.0426 -0.2182 0.048 Uiso 1 1 calc R U . . .
H8B H 0.7147 1.1510 -0.2433 0.048 Uiso 1 1 calc R U . . .
H8C H 0.6576 0.9953 -0.1808 0.048 Uiso 1 1 calc R U . . .
C9 C 0.5934(4) 1.1307(3) 0.2534(4) 0.0400(7) Uani 1 1 d . . . . .
H9A H 0.5011 1.0808 0.3253 0.060 Uiso 1 1 calc R U . . .
H9B H 0.5827 1.2258 0.2066 0.060 Uiso 1 1 calc R U . . .
H9C H 0.6685 1.1211 0.2964 0.060 Uiso 1 1 calc R U . . .
C10 C 0.4584(2) 0.5738(2) 0.2902(2) 0.0191(4) Uani 1 1 d . . . . .
C11 C 0.3558(2) 0.5680(2) 0.4083(2) 0.0214(4) Uani 1 1 d . . . . .
H11 H 0.2655 0.5114 0.4591 0.026 Uiso 1 1 calc R U . . .
C12 C 0.4103(2) 0.6611(2) 0.4385(2) 0.0203(4) Uani 1 1 d . . . . .
C13 C 0.4495(3) 0.4962(2) 0.2126(3) 0.0267(5) Uani 1 1 d . . . . .
H13A H 0.4527 0.5584 0.1182 0.040 Uiso 1 1 calc R U . . .
H13B H 0.3585 0.4346 0.2610 0.040 Uiso 1 1 calc R U . . .
H13C H 0.5315 0.4447 0.2079 0.040 Uiso 1 1 calc R U . . .
C14 C 0.3395(3) 0.6991(3) 0.5518(3) 0.0311(5) Uani 1 1 d . . . . .
H14A H 0.4053 0.6934 0.6036 0.047 Uiso 1 1 calc R U . . .
H14B H 0.2499 0.6378 0.6149 0.047 Uiso 1 1 calc R U . . .
H14C H 0.3169 0.7912 0.5112 0.047 Uiso 1 1 calc R U . . .
C15 C 0.9672(2) 0.6620(2) 0.2863(2) 0.0222(4) Uani 1 1 d . . . . .
C16 C 0.9784(3) 0.6903(2) 0.3923(3) 0.0256(5) Uani 1 1 d . . . . .
H16 H 1.0482 0.6639 0.4384 0.031 Uiso 1 1 calc R U . . .
C17 C 0.8677(3) 0.7645(2) 0.4167(2) 0.0233(4) Uani 1 1 d . . . . .
C18 C 1.0577(3) 0.5821(3) 0.2241(3) 0.0290(5) Uani 1 1 d . . . . .
H18A H 0.9954 0.5082 0.2340 0.044 Uiso 1 1 calc R U . . .
H18B H 1.1280 0.5456 0.2721 0.044 Uiso 1 1 calc R U . . .
H18C H 1.1093 0.6398 0.1252 0.044 Uiso 1 1 calc R U . . .
C19 C 0.8329(3) 0.8272(3) 0.5134(3) 0.0330(6) Uani 1 1 d . . . . .
H19A H 0.8515 0.9251 0.4592 0.050 Uiso 1 1 calc R U . . .
H19B H 0.8937 0.7976 0.5728 0.050 Uiso 1 1 calc R U . . .
H19C H 0.7306 0.7999 0.5715 0.050 Uiso 1 1 calc R U . . .
H1 H 1.044(4) 0.887(4) -0.055(5) 0.070(14) Uiso 1 1 d D . . . .

loop_
_atom_site_aniso_label
_atom_site_aniso_U_11
_atom_site_aniso_U_22
_atom_site_aniso_U_33
_atom_site_aniso_U_23
_atom_site_aniso_U_13
_atom_site_aniso_U_12
W1 0.01616(5) 0.01904(4) 0.01614(4) -0.00885(3) -0.00522(3) 0.00359(3)
B1 0.0216(11) 0.0212(10) 0.0224(11) -0.0134(9) -0.0094(9) 0.0052(9)
N1 0.0193(8) 0.0156(7) 0.0197(8) -0.0058(6) -0.0067(7) 0.0007(6)
N2 0.0197(9) 0.0180(8) 0.0272(9) -0.0120(7) -0.0095(8) 0.0038(7)
N3 0.0180(8) 0.0155(7) 0.0191(8) -0.0090(6) -0.0067(7) 0.0029(6)
N4 0.0180(8) 0.0196(8) 0.0158(8) -0.0096(6) -0.0055(7) 0.0037(6)
N5 0.0177(8) 0.0227(8) 0.0188(8) -0.0091(7) -0.0075(7) 0.0042(7)
N6 0.0202(9) 0.0227(8) 0.0206(9) -0.0108(7) -0.0095(7) 0.0030(7)
O1 0.0439(13) 0.0742(17) 0.0320(11) -0.0299(12) -0.0104(10) 0.0204(12)
O2 0.0499(13) 0.0308(10) 0.0418(12) -0.0232(9) -0.0095(10) 0.0120(9)
O3 0.0448(12) 0.0558(13) 0.0381(11) -0.0327(11) -0.0222(10) 0.0127(10)
C1 0.0196(11) 0.0398(14) 0.0263(12) -0.0149(11) -0.0029(9) 0.0016(10)
C2 0.0282(13) 0.0434(15) 0.0258(12) -0.0128(11) -0.0064(11) 0.0111(11)
C3 0.0275(12) 0.0309(12) 0.0251(11) -0.0162(10) -0.0074(10) 0.0076(10)
C4 0.0276(12) 0.0328(12) 0.0261(11) -0.0177(10) -0.0103(10) 0.0082(10)
C5 0.0200(10) 0.0190(9) 0.0282(11) -0.0033(8) -0.0108(9) 0.0001(8)
C6 0.0269(12) 0.0158(9) 0.0444(15) -0.0070(10) -0.0172(12) 0.0025(9)
C7 0.0235(11) 0.0197(10) 0.0449(15) -0.0166(10) -0.0174(11) 0.0063(8)
C8 0.0331(13) 0.0277(12) 0.0242(12) 0.0000(9) -0.0128(11) -0.0017(10)
C9 0.0478(18) 0.0325(13) 0.061(2) -0.0333(14) -0.0280(16) 0.0172(13)
C10 0.0181(9) 0.0151(8) 0.0242(10) -0.0078(7) -0.0092(8) 0.0035(7)
C11 0.0170(9) 0.0187(9) 0.0231(10) -0.0048(8) -0.0065(8) 0.0013(7)
C12 0.0181(9) 0.0230(9) 0.0167(9) -0.0063(8) -0.0058(8) 0.0044(8)
C13 0.0238(11) 0.0221(10) 0.0399(14) -0.0184(10) -0.0115(10) 0.0014(9)
C14 0.0267(12) 0.0445(15) 0.0215(11) -0.0180(11) -0.0027(10) 0.0058(11)
C15 0.0168(9) 0.0231(10) 0.0209(10) -0.0048(8) -0.0065(8) 0.0014(8)
C16 0.0211(10) 0.0279(11) 0.0248(11) -0.0058(9) -0.0125(9) 0.0003(9)
C17 0.0235(11) 0.0263(10) 0.0204(10) -0.0085(8) -0.0104(9) -0.0020(8)
C18 0.0204(11) 0.0328(12) 0.0329(13) -0.0134(10) -0.0101(10) 0.0109(9)
C19 0.0378(15) 0.0408(14) 0.0301(13) -0.0206(11) -0.0168(12) 0.0024(12)

loop_
_atom_type_symbol
_atom_type_description
_atom_type_scat_dispersion_real
_atom_type_scat_dispersion_imag
_atom_type_scat_source
C C 0.0033 0.0016 'International Tables Vol C Tables 4.2.6.8 and 6.1.1.4'
H H 0.0000 0.0000 'International Tables Vol C Tables 4.2.6.8 and 6.1.1.4'
B B 0.0013 0.0007 'International Tables Vol C Tables 4.2.6.8 and 6.1.1.4'
N N 0.0061 0.0033 'International Tables Vol C Tables 4.2.6.8 and 6.1.1.4'
O O 0.0106 0.0060 'International Tables Vol C Tables 4.2.6.8 and 6.1.1.4'
W W -0.8490 6.8722 'International Tables Vol C Tables 4.2.6.8 and 6.1.1.4'

loop_
_geom_angle_atom_site_label_1
_geom_angle_atom_site_label_2
_geom_angle_atom_site_label_3
_geom_angle
_geom_angle_site_symmetry_1
_geom_angle_site_symmetry_3
_geom_angle_publ_flag
C4 W1 C3 74.10(10) . . ?
C4 W1 C1 96.93(11) . . ?
C3 W1 C1 96.73(11) . . ?
C4 W1 N3 96.90(9) . . ?
C3 W1 N3 95.12(9) . . ?
C1 W1 N3 163.81(9) . . ?
C4 W1 N1 97.95(9) . . ?
C3 W1 N1 170.16(9) . . ?
C1 W1 N1 89.90(10) . . ?
N3 W1 N1 79.88(7) . . ?
C4 W1 N5 173.16(9) . . ?
C3 W1 N5 100.15(9) . . ?
C1 W1 N5 87.35(9) . . ?
N3 W1 N5 79.73(7) . . ?
N1 W1 N5 87.36(7) . . ?
N2 B1 N6 110.1(2) . . ?
N2 B1 N4 107.71(17) . . ?
N6 B1 N4 108.41(17) . . ?
N2 B1 H1B 110.2 . . ?
N6 B1 H1B 110.2 . . ?
N4 B1 H1B 110.2 . . ?
C5 N1 N2 106.85(19) . . ?
C5 N1 W1 132.20(17) . . ?
N2 N1 W1 120.95(13) . . ?
C7 N2 N1 110.0(2) . . ?
C7 N2 B1 130.3(2) . . ?
N1 N2 B1 119.02(17) . . ?
C10 N3 N4 106.25(18) . . ?
C10 N3 W1 133.77(15) . . ?
N4 N3 W1 119.97(14) . . ?
C12 N4 N3 109.80(18) . . ?
C12 N4 B1 129.54(19) . . ?
N3 N4 B1 120.62(18) . . ?
C15 N5 N6 107.10(18) . . ?
C15 N5 W1 132.27(16) . . ?
N6 N5 W1 120.34(13) . . ?
C17 N6 N5 110.03(18) . . ?
C17 N6 B1 130.5(2) . . ?
N5 N6 B1 118.76(17) . . ?
C2 C1 W1 102.8(2) . . ?
C2 C1 H1 126(3) . . ?
W1 C1 H1 131(3) . . ?
O1 C2 C1 179.3(4) . . ?
O2 C3 W1 172.0(2) . . ?
O3 C4 W1 173.5(2) . . ?
N1 C5 C6 109.1(2) . . ?
N1 C5 C8 123.0(2) . . ?
C6 C5 C8 127.9(2) . . ?
C7 C6 C5 106.5(2) . . ?
C7 C6 H6 126.7 . . ?
C5 C6 H6 126.7 . . ?
N2 C7 C6 107.6(2) . . ?
N2 C7 C9 122.6(2) . . ?
C6 C7 C9 129.8(2) . . ?
C5 C8 H8A 109.5 . . ?
C5 C8 H8B 109.5 . . ?
H8A C8 H8B 109.5 . . ?
C5 C8 H8C 109.5 . . ?
H8A C8 H8C 109.5 . . ?
H8B C8 H8C 109.5 . . ?
C7 C9 H9A 109.5 . . ?
C7 C9 H9B 109.5 . . ?
H9A C9 H9B 109.5 . . ?
C7 C9 H9C 109.5 . . ?
H9A C9 H9C 109.5 . . ?
H9B C9 H9C 109.5 . . ?
N3 C10 C11 109.67(19) . . ?
N3 C10 C13 122.7(2) . . ?
C11 C10 C13 127.6(2) . . ?
C10 C11 C12 106.5(2) . . ?
C10 C11 H11 126.7 . . ?
C12 C11 H11 126.7 . . ?
N4 C12 C11 107.8(2) . . ?
N4 C12 C14 123.9(2) . . ?
C11 C12 C14 128.3(2) . . ?
C10 C13 H13A 109.5 . . ?
C10 C13 H13B 109.5 . . ?
H13A C13 H13B 109.5 . . ?
C10 C13 H13C 109.5 . . ?
H13A C13 H13C 109.5 . . ?
H13B C13 H13C 109.5 . . ?
C12 C14 H14A 109.5 . . ?
C12 C14 H14B 109.5 . . ?
H14A C14 H14B 109.5 . . ?
C12 C14 H14C 109.5 . . ?
H14A C14 H14C 109.5 . . ?
H14B C14 H14C 109.5 . . ?
N5 C15 C16 109.0(2) . . ?
N5 C15 C18 122.8(2) . . ?
C16 C15 C18 128.1(2) . . ?
C17 C16 C15 106.48(19) . . ?
C17 C16 H16 126.8 . . ?
C15 C16 H16 126.8 . . ?
N6 C17 C16 107.4(2) . . ?
N6 C17 C19 123.0(2) . . ?
C16 C17 C19 129.6(2) . . ?
C15 C18 H18A 109.5 . . ?
C15 C18 H18B 109.5 . . ?
H18A C18 H18B 109.5 . . ?
C15 C18 H18C 109.5 . . ?
H18A C18 H18C 109.5 . . ?
H18B C18 H18C 109.5 . . ?
C17 C19 H19A 109.5 . . ?
C17 C19 H19B 109.5 . . ?
H19A C19 H19B 109.5 . . ?
C17 C19 H19C 109.5 . . ?
H19A C19 H19C 109.5 . . ?
H19B C19 H19C 109.5 . . ?

loop_
_geom_bond_atom_site_label_1
_geom_bond_atom_site_label_2
_geom_bond_distance
_geom_bond_site_symmetry_2
_geom_bond_publ_flag
W1 C4 1.954(2) . ?
W1 C3 1.981(2) . ?
W1 C1 2.053(3) . ?
W1 N3 2.176(2) . ?
W1 N1 2.2061(18) . ?
W1 N5 2.2224(18) . ?
B1 N2 1.529(3) . ?
B1 N6 1.536(3) . ?
B1 N4 1.562(3) . ?
B1 H1B 1.0000 . ?
N1 C5 1.345(3) . ?
N1 N2 1.374(3) . ?
N2 C7 1.349(3) . ?
N3 C10 1.355(3) . ?
N3 N4 1.382(2) . ?
N4 C12 1.343(3) . ?
N5 C15 1.348(3) . ?
N5 N6 1.372(3) . ?
N6 C17 1.354(3) . ?
O1 C2 1.175(4) . ?
O2 C3 1.160(3) . ?
O3 C4 1.167(3) . ?
C1 C2 1.307(4) . ?
C1 H1 0.890(10) . ?
C5 C6 1.397(4) . ?
C5 C8 1.487(4) . ?
C6 C7 1.379(4) . ?
C6 H6 0.9500 . ?
C7 C9 1.492(4) . ?
C8 H8A 0.9800 . ?
C8 H8B 0.9800 . ?
C8 H8C 0.9800 . ?
C9 H9A 0.9800 . ?
C9 H9B 0.9800 . ?
C9 H9C 0.9800 . ?
C10 C11 1.379(3) . ?
C10 C13 1.497(3) . ?
C11 C12 1.387(3) . ?
C11 H11 0.9500 . ?
C12 C14 1.490(3) . ?
C13 H13A 0.9800 . ?
C13 H13B 0.9800 . ?
C13 H13C 0.9800 . ?
C14 H14A 0.9800 . ?
C14 H14B 0.9800 . ?
C14 H14C 0.9800 . ?
C15 C16 1.401(3) . ?
C15 C18 1.488(3) . ?
C16 C17 1.385(4) . ?
C16 H16 0.9500 . ?
C17 C19 1.494(3) . ?
C18 H18A 0.9800 . ?
C18 H18B 0.9800 . ?
C18 H18C 0.9800 . ?
C19 H19A 0.9800 . ?
C19 H19B 0.9800 . ?
C19 H19C 0.9800 . ?

loop_
_geom_torsion_atom_site_label_1
_geom_torsion_atom_site_label_2
_geom_torsion_atom_site_label_3
_geom_torsion_atom_site_label_4
_geom_torsion
_geom_torsion_site_symmetry_1
_geom_torsion_site_symmetry_2
_geom_torsion_site_symmetry_3
_geom_torsion_site_symmetry_4
_geom_torsion_publ_flag
C5 N1 N2 C7 -1.1(3) . . . . ?
W1 N1 N2 C7 178.58(15) . . . . ?
C5 N1 N2 B1 170.17(19) . . . . ?
W1 N1 N2 B1 -10.2(3) . . . . ?
N6 B1 N2 C7 -125.4(2) . . . . ?
N4 B1 N2 C7 116.6(2) . . . . ?
N6 B1 N2 N1 65.4(2) . . . . ?
N4 B1 N2 N1 -52.6(2) . . . . ?
C10 N3 N4 C12 -0.1(2) . . . . ?
W1 N3 N4 C12 179.06(13) . . . . ?
C10 N3 N4 B1 -178.11(17) . . . . ?
W1 N3 N4 B1 1.1(2) . . . . ?
N2 B1 N4 C12 -118.5(2) . . . . ?
N6 B1 N4 C12 122.4(2) . . . . ?
N2 B1 N4 N3 59.1(2) . . . . ?
N6 B1 N4 N3 -60.1(2) . . . . ?
C15 N5 N6 C17 0.9(3) . . . . ?
W1 N5 N6 C17 -173.57(15) . . . . ?
C15 N5 N6 B1 -170.7(2) . . . . ?
W1 N5 N6 B1 14.8(3) . . . . ?
N2 B1 N6 C17 122.1(2) . . . . ?
N4 B1 N6 C17 -120.3(2) . . . . ?
N2 B1 N6 N5 -68.2(2) . . . . ?
N4 B1 N6 N5 49.4(3) . . . . ?
N2 N1 C5 C6 1.1(3) . . . . ?
W1 N1 C5 C6 -178.48(16) . . . . ?
N2 N1 C5 C8 -178.3(2) . . . . ?
W1 N1 C5 C8 2.1(4) . . . . ?
N1 C5 C6 C7 -0.8(3) . . . . ?
C8 C5 C6 C7 178.6(2) . . . . ?
N1 N2 C7 C6 0.6(3) . . . . ?
B1 N2 C7 C6 -169.4(2) . . . . ?
N1 N2 C7 C9 -178.0(2) . . . . ?
B1 N2 C7 C9 12.1(4) . . . . ?
C5 C6 C7 N2 0.1(3) . . . . ?
C5 C6 C7 C9 178.5(3) . . . . ?
N4 N3 C10 C11 -0.3(2) . . . . ?
W1 N3 C10 C11 -179.34(14) . . . . ?
N4 N3 C10 C13 178.27(19) . . . . ?
W1 N3 C10 C13 -0.7(3) . . . . ?
N3 C10 C11 C12 0.6(2) . . . . ?
C13 C10 C11 C12 -177.9(2) . . . . ?
N3 N4 C12 C11 0.5(2) . . . . ?
B1 N4 C12 C11 178.26(19) . . . . ?
N3 N4 C12 C14 -177.3(2) . . . . ?
B1 N4 C12 C14 0.4(3) . . . . ?
C10 C11 C12 N4 -0.7(2) . . . . ?
C10 C11 C12 C14 177.0(2) . . . . ?
N6 N5 C15 C16 -0.7(3) . . . . ?
W1 N5 C15 C16 172.87(17) . . . . ?
N6 N5 C15 C18 177.8(2) . . . . ?
W1 N5 C15 C18 -8.6(4) . . . . ?
N5 C15 C16 C17 0.3(3) . . . . ?
C18 C15 C16 C17 -178.2(2) . . . . ?
N5 N6 C17 C16 -0.8(3) . . . . ?
B1 N6 C17 C16 169.6(2) . . . . ?
N5 N6 C17 C19 176.4(2) . . . . ?
B1 N6 C17 C19 -13.2(4) . . . . ?
C15 C16 C17 N6 0.3(3) . . . . ?
C15 C16 C17 C19 -176.6(3) . . . . ?
